data_7221729
loop_
_publ_author_name
'Kim, Cheal'
'Nataraj, Chitrapriya'
'Kim, Seog K.'
'Shin, Jong'
'Hwang, In Hong'
'Kim, Youngmee'

_publ_section_title
;
 Synthesis, DNA binding profile and DNA cleavage pathway of divalent metal
 complexes
;
_journal_name_full 'RSC Adv.'
_journal_paper_doi 10.1039/C5RA10695H
_journal_year 2015
_chemical_formula_sum 'C26 H23 Cu N5 O7'
_chemical_formula_weight 581.03
_chemical_name_systematic
; 
 ? 
;
_space_group_IT_number 14
_symmetry_cell_setting monoclinic
_symmetry_space_group_name_Hall '-P 2ybc'
_symmetry_space_group_name_H-M 'P 1 21/c 1'
_atom_sites_solution_hydrogens geom
_atom_sites_solution_primary direct
_atom_sites_solution_secondary difmap
_audit_creation_method SHELXL-97
_audit_update_record
;
2013-07-02 deposited with the CCDC.
2015-08-03 downloaded from the CCDC.
;
_cell_angle_alpha 90.00
_cell_angle_beta 109.14(3)
_cell_angle_gamma 90.00
_cell_formula_units_Z 4
_cell_length_a 15.446(3)
_cell_length_b 10.012(2)
_cell_length_c 16.856(3)
_cell_measurement_reflns_used 5351
_cell_measurement_temperature 170(2)
_cell_measurement_theta_max 28.30
_cell_measurement_theta_min 2.30
_cell_volume 2462.6(9)
_computing_cell_refinement 'Bruker SMART'
_computing_data_collection 'Bruker SMART'
_computing_data_reduction 'Bruker SAINT'
_computing_molecular_graphics 'Bruker SHELXTL'
_computing_publication_material 'Bruker SHELXTL'
_computing_structure_refinement 'SHELXL-97 (Sheldrick, 2008)'
_computing_structure_solution 'SHELXS-97 (Sheldrick, 2008)'
_diffrn_ambient_temperature 170(2)
_diffrn_measured_fraction_theta_full 0.987
_diffrn_measured_fraction_theta_max 0.987
_diffrn_measurement_device_type 'CCD area detector'
_diffrn_measurement_method 'phi and omega scans'
_diffrn_radiation_monochromator graphite
_diffrn_radiation_source 'fine-focus sealed tube'
_diffrn_radiation_type MoK\a
_diffrn_radiation_wavelength 0.71073
_diffrn_reflns_av_R_equivalents 0.0907
_diffrn_reflns_av_sigmaI/netI 0.1496
_diffrn_reflns_limit_h_max 19
_diffrn_reflns_limit_h_min -19
_diffrn_reflns_limit_k_max 11
_diffrn_reflns_limit_k_min -12
_diffrn_reflns_limit_l_max 19
_diffrn_reflns_limit_l_min -20
_diffrn_reflns_number 13151
_diffrn_reflns_theta_full 26.00
_diffrn_reflns_theta_max 26.00
_diffrn_reflns_theta_min 2.40
_exptl_absorpt_coefficient_mu 0.945
_exptl_absorpt_correction_T_max 0.9368
_exptl_absorpt_correction_T_min 0.9114
_exptl_absorpt_correction_type multi-scan
_exptl_absorpt_process_details '(SADABS; Bruker, 1997)'
_exptl_crystal_colour blue
_exptl_crystal_density_diffrn 1.567
_exptl_crystal_density_method 'not measured'
_exptl_crystal_description block
_exptl_crystal_F_000 1196
_exptl_crystal_size_max 0.10
_exptl_crystal_size_mid 0.08
_exptl_crystal_size_min 0.07
_refine_diff_density_max 0.413
_refine_diff_density_min -0.624
_refine_diff_density_rms 0.086
_refine_ls_extinction_method none
_refine_ls_goodness_of_fit_ref 1.005
_refine_ls_hydrogen_treatment mixed
_refine_ls_matrix_type full
_refine_ls_number_parameters 356
_refine_ls_number_reflns 4781
_refine_ls_number_restraints 1
_refine_ls_restrained_S_all 1.004
_refine_ls_R_factor_all 0.1282
_refine_ls_R_factor_gt 0.0581
_refine_ls_shift/su_max 0.000
_refine_ls_shift/su_mean 0.000
_refine_ls_structure_factor_coef Fsqd
_refine_ls_weighting_details 'calc w=1/[\s^2^(Fo^2^)+(0.0000P)^2^+0.0000P] where P=(Fo^2^+2Fc^2^)/3'
_refine_ls_weighting_scheme calc
_refine_ls_wR_factor_gt 0.1143
_refine_ls_wR_factor_ref 0.1376
_reflns_number_gt 2647
_reflns_number_total 4781
_reflns_threshold_expression >2sigma(I)
_cod_data_source_file c5ra10695h2.cif
_cod_data_source_block ym747sadp21c
_cod_depositor_comments
;
The following automatic conversions were performed:

'_symmetry_cell_setting' value 'Monoclinic' changed to 'monoclinic'
according to
/usr/data/users/saulius/crontab/automatic-downloads/rss-feeds/RSC/lib/dictionaries/cif_core.dic
dictionary named 'cif_core.dic' version 2.4.2 from 2011-04-26.

Automatic conversion script
Id: cif_fix_values 3271 2015-04-21 07:52:19Z andrius 
;
_cod_original_sg_symbol_H-M P2(1)/c
_cod_database_code 7221729

loop_
_symmetry_equiv_pos_as_xyz
'x, y, z'
'-x, y+1/2, -z+1/2'
'-x, -y, -z'
'x, -y-1/2, z-1/2'

loop_
_atom_site_label
_atom_site_type_symbol
_atom_site_fract_x
_atom_site_fract_y
_atom_site_fract_z
_atom_site_U_iso_or_equiv
_atom_site_adp_type
_atom_site_occupancy
_atom_site_symmetry_multiplicity
_atom_site_calc_flag
_atom_site_refinement_flags
Cu1 Cu 0.65547(4) 0.32822(5) 0.52658(4) 0.03047(19) Uani 1 1 d .
O1 O 0.5151(2) 0.3048(3) 0.5456(2) 0.0411(9) Uani 1 1 d D
H1O H 0.482(2) 0.382(2) 0.547(3) 0.049 Uiso 1 1 d D
N1 N 0.6173(2) 0.2013(3) 0.4305(3) 0.0316(9) Uani 1 1 d .
N2 N 0.7352(2) 0.0503(3) 0.4989(3) 0.0290(9) Uani 1 1 d .
N3 N 0.6946(2) 0.1727(3) 0.6006(2) 0.0302(9) Uani 1 1 d .
N4 N 0.6815(3) 0.5432(4) 0.6425(3) 0.0379(10) Uani 1 1 d .
N5 N 0.6876(3) 0.5266(4) 0.4293(3) 0.0406(11) Uani 1 1 d .
O41 O 0.7244(2) 0.4470(3) 0.6203(2) 0.0415(9) Uani 1 1 d .
O42 O 0.7231(3) 0.6212(3) 0.6960(3) 0.0641(12) Uani 1 1 d .
O43 O 0.5976(2) 0.5469(3) 0.6108(3) 0.0540(10) Uani 1 1 d .
O51 O 0.6183(2) 0.4881(3) 0.4521(2) 0.0356(8) Uani 1 1 d .
O52 O 0.7552(2) 0.4536(3) 0.4463(2) 0.0476(10) Uani 1 1 d .
O53 O 0.6799(2) 0.6330(3) 0.3912(2) 0.0524(10) Uani 1 1 d .
C1 C 0.5456(3) 0.2326(4) 0.3632(3) 0.0384(12) Uani 1 1 d .
H1 H 0.5107 0.3089 0.3672 0.046 Uiso 1 1 calc R
C2 C 0.5187(3) 0.1641(5) 0.2898(3) 0.0436(13) Uani 1 1 d .
H2 H 0.4669 0.1912 0.2441 0.052 Uiso 1 1 calc R
C3 C 0.5696(3) 0.0532(5) 0.2842(4) 0.0455(14) Uani 1 1 d .
H3 H 0.5542 0.0038 0.2333 0.055 Uiso 1 1 calc R
C4 C 0.6425(3) 0.0146(4) 0.3520(3) 0.0355(12) Uani 1 1 d .
H4 H 0.6774 -0.0620 0.3486 0.043 Uiso 1 1 calc R
C5 C 0.6652(3) 0.0890(4) 0.4267(3) 0.0297(11) Uani 1 1 d .
C6 C 0.7243(3) 0.0568(4) 0.5787(3) 0.0272(11) Uani 1 1 d .
C7 C 0.7452(3) -0.0518(4) 0.6337(3) 0.0325(12) Uani 1 1 d .
H7 H 0.7679 -0.1324 0.6180 0.039 Uiso 1 1 calc R
C8 C 0.7330(3) -0.0418(4) 0.7101(3) 0.0399(13) Uani 1 1 d .
H8 H 0.7466 -0.1156 0.7476 0.048 Uiso 1 1 calc R
C9 C 0.7007(3) 0.0766(5) 0.7326(4) 0.0444(13) Uani 1 1 d .
H9 H 0.6918 0.0860 0.7855 0.053 Uiso 1 1 calc R
C10 C 0.6821(3) 0.1788(5) 0.6762(3) 0.0361(12) Uani 1 1 d .
H10 H 0.6590 0.2596 0.6910 0.043 Uiso 1 1 calc R
C11 C 0.8059(3) -0.0410(4) 0.4864(3) 0.0325(12) Uani 1 1 d .
H11A H 0.8142 -0.0192 0.4321 0.039 Uiso 1 1 calc R
H11B H 0.7828 -0.1338 0.4827 0.039 Uiso 1 1 calc R
C12 C 0.8973(3) -0.0344(4) 0.5541(3) 0.0311(11) Uani 1 1 d .
C13 C 0.9380(3) -0.1498(4) 0.6008(3) 0.0312(11) Uani 1 1 d .
C14 C 0.8948(3) -0.2791(4) 0.5906(3) 0.0357(12) Uani 1 1 d .
H14 H 0.8360 -0.2905 0.5497 0.043 Uiso 1 1 calc R
C15 C 0.9363(3) -0.3845(4) 0.6381(4) 0.0435(14) Uani 1 1 d .
H15 H 0.9056 -0.4681 0.6301 0.052 Uiso 1 1 calc R
C16 C 1.0230(4) -0.3738(5) 0.6984(4) 0.0452(14) Uani 1 1 d .
H16 H 1.0509 -0.4492 0.7309 0.054 Uiso 1 1 calc R
C17 C 1.0670(3) -0.2551(5) 0.7101(3) 0.0392(13) Uani 1 1 d .
H17 H 1.1261 -0.2479 0.7510 0.047 Uiso 1 1 calc R
C18 C 1.0266(3) -0.1407(4) 0.6623(3) 0.0330(12) Uani 1 1 d .
C19 C 1.0748(3) -0.0189(5) 0.6742(3) 0.0404(13) Uani 1 1 d .
H19 H 1.1341 -0.0131 0.7150 0.048 Uiso 1 1 calc R
C20 C 1.0366(3) 0.0928(4) 0.6268(3) 0.0341(12) Uani 1 1 d .
C21 C 1.0868(3) 0.2163(5) 0.6380(4) 0.0421(13) Uani 1 1 d .
H21 H 1.1462 0.2211 0.6788 0.051 Uiso 1 1 calc R
C22 C 1.0514(4) 0.3253(5) 0.5918(4) 0.0469(14) Uani 1 1 d .
H22 H 1.0860 0.4056 0.6000 0.056 Uiso 1 1 calc R
C23 C 0.9631(3) 0.3204(5) 0.5315(4) 0.0419(13) Uani 1 1 d .
H23 H 0.9386 0.3975 0.4989 0.050 Uiso 1 1 calc R
C24 C 0.9124(3) 0.2061(4) 0.5193(3) 0.0359(12) Uani 1 1 d .
H24 H 0.8526 0.2053 0.4790 0.043 Uiso 1 1 calc R
C25 C 0.9475(3) 0.0873(4) 0.5661(3) 0.0309(12) Uani 1 1 d .
C26 C 0.4573(4) 0.1924(5) 0.5243(4) 0.0582(17) Uani 1 1 d .
H26A H 0.4216 0.1955 0.4643 0.087 Uiso 1 1 calc R
H26B H 0.4156 0.1925 0.5573 0.087 Uiso 1 1 calc R
H26C H 0.4945 0.1109 0.5363 0.087 Uiso 1 1 calc R

loop_
_atom_site_aniso_label
_atom_site_aniso_U_11
_atom_site_aniso_U_22
_atom_site_aniso_U_33
_atom_site_aniso_U_23
_atom_site_aniso_U_13
_atom_site_aniso_U_12
Cu1 0.0343(3) 0.0235(3) 0.0331(4) 0.0005(3) 0.0102(3) 0.0027(3)
O1 0.0323(19) 0.0278(18) 0.066(3) -0.0012(17) 0.0203(18) 0.0029(14)
N1 0.029(2) 0.029(2) 0.035(3) 0.0010(18) 0.008(2) 0.0045(17)
N2 0.024(2) 0.0205(19) 0.040(3) -0.0008(18) 0.007(2) 0.0057(16)
N3 0.030(2) 0.028(2) 0.032(3) -0.0004(19) 0.0095(19) 0.0018(18)
N4 0.035(3) 0.042(3) 0.032(3) 0.008(2) 0.005(2) 0.007(2)
N5 0.048(3) 0.034(2) 0.039(3) 0.002(2) 0.013(2) 0.002(2)
O41 0.040(2) 0.0300(18) 0.048(2) -0.0075(16) 0.0063(19) 0.0065(15)
O42 0.065(3) 0.045(2) 0.068(3) -0.027(2) 0.003(2) -0.0044(19)
O43 0.043(2) 0.060(2) 0.058(3) -0.009(2) 0.016(2) 0.0084(19)
O51 0.038(2) 0.0282(17) 0.043(2) 0.0051(15) 0.0174(18) 0.0025(14)
O52 0.038(2) 0.049(2) 0.057(3) 0.0054(18) 0.016(2) 0.0137(17)
O53 0.069(3) 0.043(2) 0.051(3) 0.0178(19) 0.028(2) 0.0047(18)
C1 0.043(3) 0.032(3) 0.040(4) 0.004(2) 0.015(3) 0.005(2)
C2 0.039(3) 0.053(3) 0.034(3) -0.002(3) 0.005(3) 0.002(3)
C3 0.050(3) 0.049(3) 0.038(4) -0.007(3) 0.015(3) -0.010(3)
C4 0.040(3) 0.032(3) 0.037(3) -0.005(2) 0.015(3) -0.003(2)
C5 0.030(3) 0.026(2) 0.037(3) 0.000(2) 0.016(3) 0.000(2)
C6 0.019(2) 0.032(3) 0.029(3) 0.003(2) 0.005(2) 0.001(2)
C7 0.030(3) 0.026(2) 0.043(3) 0.007(2) 0.013(3) 0.007(2)
C8 0.040(3) 0.033(3) 0.046(4) 0.011(2) 0.013(3) 0.004(2)
C9 0.054(3) 0.044(3) 0.039(3) 0.006(3) 0.020(3) 0.008(3)
C10 0.045(3) 0.033(3) 0.034(3) -0.002(2) 0.019(3) 0.006(2)
C11 0.033(3) 0.030(2) 0.039(3) -0.005(2) 0.017(3) 0.002(2)
C12 0.031(3) 0.029(3) 0.037(3) -0.004(2) 0.016(2) 0.003(2)
C13 0.033(3) 0.028(3) 0.038(3) -0.002(2) 0.019(2) 0.005(2)
C14 0.032(3) 0.030(3) 0.047(4) -0.002(2) 0.016(3) 0.002(2)
C15 0.048(3) 0.025(3) 0.068(4) 0.003(3) 0.033(3) 0.004(2)
C16 0.049(4) 0.038(3) 0.051(4) 0.012(3) 0.019(3) 0.011(3)
C17 0.030(3) 0.048(3) 0.038(3) 0.006(3) 0.009(3) 0.010(2)
C18 0.033(3) 0.028(3) 0.042(3) -0.002(2) 0.018(3) 0.003(2)
C19 0.032(3) 0.042(3) 0.045(4) -0.004(3) 0.009(3) 0.008(2)
C20 0.034(3) 0.035(3) 0.034(3) -0.007(2) 0.013(3) 0.002(2)
C21 0.038(3) 0.037(3) 0.049(4) -0.008(3) 0.013(3) -0.006(2)
C22 0.050(3) 0.029(3) 0.062(4) -0.009(3) 0.019(3) -0.011(3)
C23 0.042(3) 0.032(3) 0.053(4) 0.004(3) 0.018(3) 0.002(2)
C24 0.030(3) 0.036(3) 0.040(3) 0.001(2) 0.009(2) 0.001(2)
C25 0.031(3) 0.026(2) 0.039(3) -0.001(2) 0.015(3) 0.007(2)
C26 0.048(3) 0.042(3) 0.096(5) -0.008(3) 0.038(4) -0.011(3)

loop_
_atom_type_symbol
_atom_type_description
_atom_type_scat_dispersion_real
_atom_type_scat_dispersion_imag
_atom_type_scat_source
C C 0.0033 0.0016 'International Tables Vol C Tables 4.2.6.8 and 6.1.1.4'
H H 0.0000 0.0000 'International Tables Vol C Tables 4.2.6.8 and 6.1.1.4'
N N 0.0061 0.0033 'International Tables Vol C Tables 4.2.6.8 and 6.1.1.4'
O O 0.0106 0.0060 'International Tables Vol C Tables 4.2.6.8 and 6.1.1.4'
Cu Cu 0.3201 1.2651 'International Tables Vol C Tables 4.2.6.8 and 6.1.1.4'

loop_
_geom_angle_atom_site_label_1
_geom_angle_atom_site_label_2
_geom_angle_atom_site_label_3
_geom_angle
N3 Cu1 O41 89.79(15)
N3 Cu1 N1 87.59(15)
O41 Cu1 N1 165.65(14)
N3 Cu1 O51 178.80(14)
O41 Cu1 O51 89.33(14)
N1 Cu1 O51 93.05(14)
N3 Cu1 O1 86.48(13)
O41 Cu1 O1 103.53(13)
N1 Cu1 O1 90.39(14)
O51 Cu1 O1 94.53(12)
C26 O1 Cu1 126.3(3)
C26 O1 H1O 111(3)
Cu1 O1 H1O 118(3)
C1 N1 C5 117.8(4)
C1 N1 Cu1 118.9(3)
C5 N1 Cu1 123.1(3)
C5 N2 C6 121.3(3)
C5 N2 C11 116.2(4)
C6 N2 C11 119.0(4)
C6 N3 C10 117.8(4)
C6 N3 Cu1 124.9(3)
C10 N3 Cu1 117.0(3)
O42 N4 O43 122.1(4)
O42 N4 O41 120.1(4)
O43 N4 O41 117.7(4)
O52 N5 O53 124.5(4)
O52 N5 O51 118.1(4)
O53 N5 O51 117.4(4)
N4 O41 Cu1 119.0(3)
N5 O51 Cu1 109.1(3)
N1 C1 C2 125.2(5)
N1 C1 H1 117.4
C2 C1 H1 117.4
C1 C2 C3 117.2(5)
C1 C2 H2 121.4
C3 C2 H2 121.4
C4 C3 C2 120.0(5)
C4 C3 H3 120.0
C2 C3 H3 120.0
C3 C4 C5 119.6(5)
C3 C4 H4 120.2
C5 C4 H4 120.2
N1 C5 N2 117.9(4)
N1 C5 C4 120.1(5)
N2 C5 C4 122.0(4)
N3 C6 C7 121.0(4)
N3 C6 N2 117.5(4)
C7 C6 N2 121.5(4)
C8 C7 C6 119.7(4)
C8 C7 H7 120.1
C6 C7 H7 120.1
C7 C8 C9 119.7(5)
C7 C8 H8 120.2
C9 C8 H8 120.2
C10 C9 C8 117.6(5)
C10 C9 H9 121.2
C8 C9 H9 121.2
N3 C10 C9 124.1(4)
N3 C10 H10 117.9
C9 C10 H10 117.9
N2 C11 C12 114.6(4)
N2 C11 H11A 108.6
C12 C11 H11A 108.6
N2 C11 H11B 108.6
C12 C11 H11B 108.6
H11A C11 H11B 107.6
C25 C12 C13 119.7(4)
C25 C12 C11 118.7(4)
C13 C12 C11 121.4(4)
C18 C13 C12 119.7(4)
C18 C13 C14 116.3(4)
C12 C13 C14 124.0(4)
C15 C14 C13 121.3(5)
C15 C14 H14 119.4
C13 C14 H14 119.4
C14 C15 C16 121.8(5)
C14 C15 H15 119.1
C16 C15 H15 119.1
C17 C16 C15 119.4(5)
C17 C16 H16 120.3
C15 C16 H16 120.3
C16 C17 C18 121.4(5)
C16 C17 H17 119.3
C18 C17 H17 119.3
C19 C18 C17 120.3(5)
C19 C18 C13 119.8(4)
C17 C18 C13 119.9(4)
C20 C19 C18 120.7(5)
C20 C19 H19 119.6
C18 C19 H19 119.6
C19 C20 C25 120.7(4)
C19 C20 C21 120.5(5)
C25 C20 C21 118.8(4)
C22 C21 C20 121.4(5)
C22 C21 H21 119.3
C20 C21 H21 119.3
C21 C22 C23 120.1(5)
C21 C22 H22 119.9
C23 C22 H22 119.9
C24 C23 C22 120.6(5)
C24 C23 H23 119.7
C22 C23 H23 119.7
C23 C24 C25 121.3(5)
C23 C24 H24 119.4
C25 C24 H24 119.4
C20 C25 C12 119.3(4)
C20 C25 C24 117.8(4)
C12 C25 C24 122.9(4)
O1 C26 H26A 109.5
O1 C26 H26B 109.5
H26A C26 H26B 109.5
O1 C26 H26C 109.5
H26A C26 H26C 109.5
H26B C26 H26C 109.5

loop_
_geom_bond_atom_site_label_1
_geom_bond_atom_site_label_2
_geom_bond_distance
Cu1 N3 1.963(4)
Cu1 O41 1.984(3)
Cu1 N1 1.989(4)
Cu1 O51 1.999(3)
Cu1 O1 2.306(3)
O1 C26 1.408(5)
O1 H1O 0.930(2)
N1 C1 1.337(6)
N1 C5 1.360(5)
N2 C5 1.391(6)
N2 C6 1.411(6)
N2 C11 1.490(5)
N3 C6 1.343(5)
N3 C10 1.351(6)
N4 O42 1.208(5)
N4 O43 1.229(5)
N4 O41 1.292(5)
N5 O52 1.229(5)
N5 O53 1.230(5)
N5 O51 1.308(5)
C1 C2 1.356(7)
C1 H1 0.9500
C2 C3 1.382(6)
C2 H2 0.9500
C3 C4 1.372(7)
C3 H3 0.9500
C4 C5 1.404(6)
C4 H4 0.9500
C6 C7 1.397(6)
C7 C8 1.365(7)
C7 H7 0.9500
C8 C9 1.387(6)
C8 H8 0.9500
C9 C10 1.362(6)
C9 H9 0.9500
C10 H10 0.9500
C11 C12 1.497(6)
C11 H11A 0.9900
C11 H11B 0.9900
C12 C25 1.423(6)
C12 C13 1.423(6)
C13 C18 1.423(6)
C13 C14 1.441(6)
C14 C15 1.352(6)
C14 H14 0.9500
C15 C16 1.395(7)
C15 H15 0.9500
C16 C17 1.351(6)
C16 H16 0.9500
C17 C18 1.421(6)
C17 H17 0.9500
C18 C19 1.408(6)
C19 C20 1.389(6)
C19 H19 0.9500
C20 C25 1.422(6)
C20 C21 1.438(6)
C21 C22 1.348(7)
C21 H21 0.9500
C22 C23 1.411(7)
C22 H22 0.9500
C23 C24 1.364(6)
C23 H23 0.9500
C24 C25 1.432(6)
C24 H24 0.9500
C26 H26A 0.9800
C26 H26B 0.9800
C26 H26C 0.9800

loop_
_geom_torsion_atom_site_label_1
_geom_torsion_atom_site_label_2
_geom_torsion_atom_site_label_3
_geom_torsion_atom_site_label_4
_geom_torsion
N3 Cu1 O1 C26 -60.3(4)
O41 Cu1 O1 C26 -149.2(4)
N1 Cu1 O1 C26 27.3(4)
O51 Cu1 O1 C26 120.4(4)
N3 Cu1 N1 C1 148.0(4)
O41 Cu1 N1 C1 -132.3(5)
O51 Cu1 N1 C1 -33.0(4)
O1 Cu1 N1 C1 61.6(3)
N3 Cu1 N1 C5 -37.7(3)
O41 Cu1 N1 C5 42.0(8)
O51 Cu1 N1 C5 141.2(3)
O1 Cu1 N1 C5 -124.2(3)
O41 Cu1 N3 C6 -136.6(3)
N1 Cu1 N3 C6 29.3(3)
O51 Cu1 N3 C6 -93(7)
O1 Cu1 N3 C6 119.9(3)
O41 Cu1 N3 C10 50.1(3)
N1 Cu1 N3 C10 -144.0(3)
O51 Cu1 N3 C10 94(7)
O1 Cu1 N3 C10 -53.4(3)
O42 N4 O41 Cu1 -175.8(4)
O43 N4 O41 Cu1 8.3(5)
N3 Cu1 O41 N4 -124.0(3)
N1 Cu1 O41 N4 156.6(5)
O51 Cu1 O41 N4 56.8(3)
O1 Cu1 O41 N4 -37.7(3)
O52 N5 O51 Cu1 9.1(5)
O53 N5 O51 Cu1 -171.8(3)
N3 Cu1 O51 N5 33(7)
O41 Cu1 O51 N5 76.8(3)
N1 Cu1 O51 N5 -89.0(3)
O1 Cu1 O51 N5 -179.7(3)
C5 N1 C1 C2 -2.7(7)
Cu1 N1 C1 C2 171.8(4)
N1 C1 C2 C3 -0.1(8)
C1 C2 C3 C4 1.7(7)
C2 C3 C4 C5 -0.5(7)
C1 N1 C5 N2 -174.9(4)
Cu1 N1 C5 N2 10.8(5)
C1 N1 C5 C4 3.9(6)
Cu1 N1 C5 C4 -170.4(3)
C6 N2 C5 N1 41.7(6)
C11 N2 C5 N1 -159.5(4)
C6 N2 C5 C4 -137.1(4)
C11 N2 C5 C4 21.7(6)
C3 C4 C5 N1 -2.4(7)
C3 C4 C5 N2 176.4(4)
C10 N3 C6 C7 -2.6(6)
Cu1 N3 C6 C7 -175.8(3)
C10 N3 C6 N2 178.6(4)
Cu1 N3 C6 N2 5.4(5)
C5 N2 C6 N3 -51.0(5)
C11 N2 C6 N3 150.7(4)
C5 N2 C6 C7 130.2(4)
C11 N2 C6 C7 -28.1(6)
N3 C6 C7 C8 1.8(7)
N2 C6 C7 C8 -179.4(4)
C6 C7 C8 C9 -0.5(7)
C7 C8 C9 C10 0.2(7)
C6 N3 C10 C9 2.3(7)
Cu1 N3 C10 C9 176.1(4)
C8 C9 C10 N3 -1.1(7)
C5 N2 C11 C12 154.8(4)
C6 N2 C11 C12 -45.9(5)
N2 C11 C12 C25 -63.6(6)
N2 C11 C12 C13 122.3(4)
C25 C12 C13 C18 3.4(6)
C11 C12 C13 C18 177.5(4)
C25 C12 C13 C14 -177.1(4)
C11 C12 C13 C14 -3.0(7)
C18 C13 C14 C15 0.9(7)
C12 C13 C14 C15 -178.6(5)
C13 C14 C15 C16 -0.7(7)
C14 C15 C16 C17 0.1(8)
C15 C16 C17 C18 0.2(8)
C16 C17 C18 C19 -178.4(5)
C16 C17 C18 C13 0.1(7)
C12 C13 C18 C19 -2.6(7)
C14 C13 C18 C19 177.9(4)
C12 C13 C18 C17 178.9(4)
C14 C13 C18 C17 -0.6(6)
C17 C18 C19 C20 178.9(4)
C13 C18 C19 C20 0.4(7)
C18 C19 C20 C25 0.9(7)
C18 C19 C20 C21 -178.8(5)
C19 C20 C21 C22 179.1(5)
C25 C20 C21 C22 -0.6(7)
C20 C21 C22 C23 0.5(8)
C21 C22 C23 C24 0.3(8)
C22 C23 C24 C25 -1.0(7)
C19 C20 C25 C12 -0.1(7)
C21 C20 C25 C12 179.7(4)
C19 C20 C25 C24 -179.8(4)
C21 C20 C25 C24 -0.1(7)
C13 C12 C25 C20 -2.1(7)
C11 C12 C25 C20 -176.3(4)
C13 C12 C25 C24 177.6(4)
C11 C12 C25 C24 3.4(7)
C23 C24 C25 C20 0.9(7)
C23 C24 C25 C12 -178.8(5)
